data_2236299
loop_
_publ_author_name
'Kotresh, O.'
'Kumar, K. Mahesh'
'Mahabaleshwaraiah, N. M.'
'Arunkashi, H. K.'
'Devarajegowda, H. C.'

_publ_section_title
;
 (3-Oxo-3<i>H</i>-benzo[<i>f</i>]chromen-1-yl)methyl
 piperidine-1-carbodithioate
;
_journal_coeditor_code HB6973
_journal_issue 11
_journal_name_full 'Acta Crystallographica Section E'
_journal_page_first o3167
_journal_paper_doi 10.1107/S1600536812042870
_journal_volume 68
_journal_year 2012
_chemical_formula_iupac 'C20 H19 N O2 S2'
_chemical_formula_moiety 'C20 H19 N O2 S2'
_chemical_formula_sum 'C20 H19 N O2 S2'
_chemical_formula_weight 369.48
_chemical_melting_point 455
_chemical_name_systematic
;
(3-Oxo-3<i>H</i>-benzo[<i>f</i>]chromen-1-yl)methyl piperidine-1-carbodithioate
;
_space_group_IT_number 14
_symmetry_cell_setting monoclinic
_symmetry_space_group_name_Hall '-P 2ybc'
_symmetry_space_group_name_H-M 'P 1 21/c 1'
_atom_sites_solution_hydrogens geom
_atom_sites_solution_primary direct
_atom_sites_solution_secondary difmap
_audit_creation_method SHELXL-97
_cell_angle_alpha 90.00
_cell_angle_beta 100.953(2)
_cell_angle_gamma 90.00
_cell_formula_units_Z 4
_cell_length_a 12.4508(3)
_cell_length_b 10.1924(3)
_cell_length_c 14.0188(4)
_cell_measurement_reflns_used 2993
_cell_measurement_temperature 296(2)
_cell_measurement_theta_max 24.93
_cell_measurement_theta_min 1.67
_cell_volume 1746.63(8)
_computing_cell_refinement 'SAINT (Bruker, 2001)'
_computing_data_collection 'SMART (Bruker, 2001)'
_computing_data_reduction 'SAINT (Bruker, 2001)'
_computing_molecular_graphics 'ORTEP-3 (Farrugia, 1997)'
_computing_publication_material 'SHELXL97 (Sheldrick, 2008)'
_computing_structure_refinement 'SHELXL97 (Sheldrick, 2008)'
_computing_structure_solution 'SHELXS97 (Sheldrick, 2008)'
_diffrn_ambient_temperature 296(2)
_diffrn_measured_fraction_theta_full 0.979
_diffrn_measured_fraction_theta_max 0.979
_diffrn_measurement_device_type 'Bruker SMART CCD'
_diffrn_measurement_method '\w and \f scans'
_diffrn_radiation_monochromator graphite
_diffrn_radiation_source 'fine-focus sealed tube'
_diffrn_radiation_type MoK\a
_diffrn_radiation_wavelength 0.71073
_diffrn_reflns_av_R_equivalents 0.0287
_diffrn_reflns_av_sigmaI/netI 0.0299
_diffrn_reflns_limit_h_max 14
_diffrn_reflns_limit_h_min -14
_diffrn_reflns_limit_k_max 10
_diffrn_reflns_limit_k_min -12
_diffrn_reflns_limit_l_max 16
_diffrn_reflns_limit_l_min -16
_diffrn_reflns_number 12000
_diffrn_reflns_theta_full 24.93
_diffrn_reflns_theta_max 24.93
_diffrn_reflns_theta_min 1.67
_exptl_absorpt_coefficient_mu 0.318
_exptl_absorpt_correction_T_max 1.0000
_exptl_absorpt_correction_T_min 0.7700
_exptl_absorpt_correction_type multi-scan
_exptl_absorpt_process_details '(SADABS; Sheldrick, 2007)'
_exptl_crystal_colour colourless
_exptl_crystal_density_diffrn 1.405
_exptl_crystal_density_method 'not measured'
_exptl_crystal_description Plate
_exptl_crystal_F_000 776
_exptl_crystal_size_max 0.24
_exptl_crystal_size_mid 0.20
_exptl_crystal_size_min 0.12
_refine_diff_density_max 0.161
_refine_diff_density_min -0.139
_refine_ls_extinction_method none
_refine_ls_goodness_of_fit_ref 1.056
_refine_ls_hydrogen_treatment constr
_refine_ls_matrix_type full
_refine_ls_number_parameters 226
_refine_ls_number_reflns 2993
_refine_ls_number_restraints 0
_refine_ls_restrained_S_all 1.056
_refine_ls_R_factor_all 0.0456
_refine_ls_R_factor_gt 0.0340
_refine_ls_shift/su_max 0.000
_refine_ls_shift/su_mean 0.000
_refine_ls_structure_factor_coef Fsqd
_refine_ls_weighting_details 'calc w=1/[\s^2^(Fo^2^)+(0.0374P)^2^+0.1604P] where P=(Fo^2^+2Fc^2^)/3'
_refine_ls_weighting_scheme calc
_refine_ls_wR_factor_gt 0.0776
_refine_ls_wR_factor_ref 0.0817
_reflns_number_gt 2380
_reflns_number_total 2993
_reflns_threshold_expression I>2\s(I)
_cod_data_source_file hb6973.cif
_cod_data_source_block I
_cod_original_sg_symbol_H-M 'P 21/c'
_cod_database_code 2236299
_cod_database_fobs_code 2236299

loop_
_symmetry_equiv_pos_as_xyz
'x, y, z'
'-x, y+1/2, -z+1/2'
'-x, -y, -z'
'x, -y-1/2, z-1/2'

loop_
_atom_site_type_symbol
_atom_site_label
_atom_site_fract_x
_atom_site_fract_y
_atom_site_fract_z
_atom_site_U_iso_or_equiv
_atom_site_adp_type
_atom_site_calc_flag
_atom_site_refinement_flags
_atom_site_occupancy
_atom_site_symmetry_multiplicity
S S1 0.27800(4) 0.69065(5) 0.37375(3) 0.05055(15) Uani d . 1 1
S S2 0.48792(4) 0.78586(6) 0.49758(3) 0.06250(17) Uani d . 1 1
O O3 0.09397(10) 0.81457(13) 0.67448(8) 0.0520(3) Uani d . 1 1
O O4 0.12823(11) 0.60307(14) 0.68426(9) 0.0669(4) Uani d . 1 1
N N5 0.46698(11) 0.57768(15) 0.38149(9) 0.0502(4) Uani d . 1 1
C C6 0.13705(14) 0.7038(2) 0.64137(12) 0.0502(5) Uani d . 1 1
C C7 0.18621(14) 0.72190(18) 0.55883(12) 0.0469(4) Uani d . 1 1
H H7 0.2160 0.6487 0.5340 0.056 Uiso calc R 1 1
C C8 0.19268(12) 0.83761(17) 0.51406(11) 0.0412(4) Uani d . 1 1
C C9 0.15023(12) 0.95573(17) 0.55367(11) 0.0410(4) Uani d . 1 1
C C10 0.10299(13) 0.93577(18) 0.63419(11) 0.0448(4) Uani d . 1 1
C C11 0.05735(16) 1.0358(2) 0.68248(13) 0.0619(6) Uani d . 1 1
H H11 0.0263 1.0168 0.7362 0.074 Uiso calc R 1 1
C C12 0.05917(17) 1.1592(2) 0.64997(15) 0.0691(6) Uani d . 1 1
H H12 0.0297 1.2258 0.6824 0.083 Uiso calc R 1 1
C C13 0.10462(15) 1.19123(19) 0.56782(14) 0.0574(5) Uani d . 1 1
C C14 0.10225(19) 1.3216(2) 0.53383(19) 0.0753(7) Uani d . 1 1
H H14 0.0715 1.3865 0.5668 0.090 Uiso calc R 1 1
C C15 0.14331(19) 1.3548(2) 0.4550(2) 0.0779(7) Uani d . 1 1
H H15 0.1404 1.4412 0.4333 0.093 Uiso calc R 1 1
C C16 0.18980(18) 1.2583(2) 0.40712(19) 0.0778(7) Uani d . 1 1
H H16 0.2185 1.2806 0.3527 0.093 Uiso calc R 1 1
C C17 0.19479(16) 1.1313(2) 0.43759(16) 0.0662(6) Uani d . 1 1
H H17 0.2279 1.0695 0.4039 0.079 Uiso calc R 1 1
C C18 0.15154(12) 1.09039(18) 0.51844(12) 0.0473(4) Uani d . 1 1
C C19 0.24178(14) 0.84276(18) 0.42314(12) 0.0491(4) Uani d . 1 1
H H19A 0.3070 0.8968 0.4371 0.059 Uiso calc R 1 1
H H19B 0.1901 0.8873 0.3731 0.059 Uiso calc R 1 1
C C20 0.42141(14) 0.67877(17) 0.41861(11) 0.0438(4) Uani d . 1 1
C C21 0.41030(16) 0.48928(19) 0.30567(13) 0.0568(5) Uani d . 1 1
H H21A 0.3318 0.5002 0.2989 0.068 Uiso calc R 1 1
H H21B 0.4282 0.3990 0.3239 0.068 Uiso calc R 1 1
C C22 0.44414(17) 0.5192(2) 0.21075(13) 0.0663(6) Uani d . 1 1
H H22A 0.4193 0.6065 0.1894 0.080 Uiso calc R 1 1
H H22B 0.4098 0.4571 0.1619 0.080 Uiso calc R 1 1
C C23 0.56693(18) 0.5117(2) 0.22032(15) 0.0780(7) Uani d . 1 1
H H23A 0.5871 0.5421 0.1606 0.094 Uiso calc R 1 1
H H23B 0.5903 0.4211 0.2303 0.094 Uiso calc R 1 1
C C24 0.62477(16) 0.5941(2) 0.30422(15) 0.0700(6) Uani d . 1 1
H H24A 0.7030 0.5792 0.3131 0.084 Uiso calc R 1 1
H H24B 0.6112 0.6862 0.2892 0.084 Uiso calc R 1 1
C C25 0.58614(14) 0.5613(2) 0.39697(13) 0.0630(6) Uani d . 1 1
H H25A 0.6055 0.4715 0.4158 0.076 Uiso calc R 1 1
H H25B 0.6212 0.6189 0.4488 0.076 Uiso calc R 1 1

loop_
_atom_site_aniso_label
_atom_site_aniso_U_11
_atom_site_aniso_U_22
_atom_site_aniso_U_33
_atom_site_aniso_U_12
_atom_site_aniso_U_13
_atom_site_aniso_U_23
S1 0.0437(3) 0.0616(3) 0.0487(3) 0.0059(2) 0.01482(19) -0.0062(2)
S2 0.0606(3) 0.0702(4) 0.0536(3) 0.0040(3) 0.0032(2) -0.0135(2)
O3 0.0525(7) 0.0653(9) 0.0419(6) 0.0039(6) 0.0182(5) 0.0000(6)
O4 0.0801(9) 0.0660(10) 0.0613(8) 0.0012(8) 0.0303(7) 0.0170(8)
N5 0.0491(8) 0.0593(10) 0.0437(7) 0.0116(7) 0.0126(6) -0.0042(7)
C6 0.0484(10) 0.0607(14) 0.0433(9) 0.0027(9) 0.0130(8) 0.0041(9)
C7 0.0466(10) 0.0502(12) 0.0478(9) 0.0071(8) 0.0192(8) 0.0002(8)
C8 0.0324(8) 0.0510(12) 0.0416(8) 0.0034(8) 0.0108(7) 0.0005(8)
C9 0.0302(8) 0.0487(11) 0.0440(9) 0.0018(7) 0.0069(7) -0.0048(8)
C10 0.0384(9) 0.0544(12) 0.0411(9) 0.0026(8) 0.0062(7) -0.0051(8)
C11 0.0632(13) 0.0766(17) 0.0473(10) 0.0106(11) 0.0143(9) -0.0165(10)
C12 0.0717(14) 0.0691(17) 0.0649(13) 0.0160(12) 0.0090(11) -0.0274(12)
C13 0.0477(11) 0.0527(13) 0.0657(12) 0.0018(9) -0.0043(9) -0.0156(10)
C14 0.0724(15) 0.0483(14) 0.0958(17) 0.0052(11) -0.0076(13) -0.0186(12)
C15 0.0727(15) 0.0456(14) 0.1077(18) -0.0077(11) -0.0022(13) 0.0075(13)
C16 0.0667(14) 0.0626(16) 0.1065(17) -0.0027(12) 0.0223(13) 0.0195(13)
C17 0.0600(12) 0.0517(14) 0.0930(15) 0.0079(10) 0.0298(11) 0.0149(11)
C18 0.0316(9) 0.0487(12) 0.0594(10) -0.0001(8) 0.0033(7) -0.0035(9)
C19 0.0467(10) 0.0546(12) 0.0507(9) 0.0123(8) 0.0209(8) 0.0073(8)
C20 0.0484(10) 0.0524(12) 0.0334(8) 0.0075(8) 0.0151(7) 0.0053(7)
C21 0.0619(12) 0.0504(12) 0.0602(11) 0.0073(9) 0.0172(9) -0.0064(9)
C22 0.0743(14) 0.0786(16) 0.0473(10) 0.0168(11) 0.0150(9) -0.0072(10)
C23 0.0788(15) 0.106(2) 0.0560(12) 0.0296(13) 0.0302(11) 0.0052(12)
C24 0.0554(12) 0.0809(17) 0.0787(14) 0.0189(11) 0.0252(10) 0.0102(12)
C25 0.0504(11) 0.0821(16) 0.0569(11) 0.0239(10) 0.0112(9) -0.0007(10)

loop_
_atom_type_symbol
_atom_type_description
_atom_type_scat_dispersion_real
_atom_type_scat_dispersion_imag
_atom_type_scat_source
C C 0.0033 0.0016 'International Tables Vol C Tables 4.2.6.8 and 6.1.1.4'
H H 0.0000 0.0000 'International Tables Vol C Tables 4.2.6.8 and 6.1.1.4'
N N 0.0061 0.0033 'International Tables Vol C Tables 4.2.6.8 and 6.1.1.4'
O O 0.0106 0.0060 'International Tables Vol C Tables 4.2.6.8 and 6.1.1.4'
S S 0.1246 0.1234 'International Tables Vol C Tables 4.2.6.8 and 6.1.1.4'

loop_
_geom_angle_atom_site_label_1
_geom_angle_atom_site_label_2
_geom_angle_atom_site_label_3
_geom_angle
C20 S1 C19 103.40(8)
C6 O3 C10 122.36(13)
C20 N5 C25 121.67(16)
C20 N5 C21 125.25(15)
C25 N5 C21 111.76(14)
O4 C6 O3 117.06(16)
O4 C6 C7 127.68(18)
O3 C6 C7 115.26(16)
C8 C7 C6 124.55(16)
C8 C7 H7 117.7
C6 C7 H7 117.7
C7 C8 C9 119.04(14)
C7 C8 C19 119.48(15)
C9 C8 C19 121.48(14)
C10 C9 C18 116.62(15)
C10 C9 C8 115.34(15)
C18 C9 C8 128.03(14)
O3 C10 C9 123.31(15)
O3 C10 C11 112.56(15)
C9 C10 C11 124.12(18)
C12 C11 C10 118.93(19)
C12 C11 H11 120.5
C10 C11 H11 120.5
C11 C12 C13 121.94(18)
C11 C12 H12 119.0
C13 C12 H12 119.0
C14 C13 C12 120.4(2)
C14 C13 C18 120.0(2)
C12 C13 C18 119.57(18)
C15 C14 C13 121.8(2)
C15 C14 H14 119.1
C13 C14 H14 119.1
C14 C15 C16 118.7(2)
C14 C15 H15 120.6
C16 C15 H15 120.6
C17 C16 C15 121.6(2)
C17 C16 H16 119.2
C15 C16 H16 119.2
C16 C17 C18 122.2(2)
C16 C17 H17 118.9
C18 C17 H17 118.9
C17 C18 C13 115.63(18)
C17 C18 C9 125.56(17)
C13 C18 C9 118.80(16)
C8 C19 S1 117.83(12)
C8 C19 H19A 107.8
S1 C19 H19A 107.8
C8 C19 H19B 107.8
S1 C19 H19B 107.8
H19A C19 H19B 107.2
N5 C20 S2 125.10(13)
N5 C20 S1 112.86(13)
S2 C20 S1 122.04(10)
N5 C21 C22 109.86(16)
N5 C21 H21A 109.7
C22 C21 H21A 109.7
N5 C21 H21B 109.7
C22 C21 H21B 109.7
H21A C21 H21B 108.2
C21 C22 C23 111.14(16)
C21 C22 H22A 109.4
C23 C22 H22A 109.4
C21 C22 H22B 109.4
C23 C22 H22B 109.4
H22A C22 H22B 108.0
C22 C23 C24 111.43(16)
C22 C23 H23A 109.3
C24 C23 H23A 109.3
C22 C23 H23B 109.3
C24 C23 H23B 109.3
H23A C23 H23B 108.0
C25 C24 C23 111.42(19)
C25 C24 H24A 109.3
C23 C24 H24A 109.3
C25 C24 H24B 109.3
C23 C24 H24B 109.3
H24A C24 H24B 108.0
N5 C25 C24 109.06(15)
N5 C25 H25A 109.9
C24 C25 H25A 109.9
N5 C25 H25B 109.9
C24 C25 H25B 109.9
H25A C25 H25B 108.3

loop_
_geom_bond_atom_site_label_1
_geom_bond_atom_site_label_2
_geom_bond_distance
S1 C20 1.7809(17)
S1 C19 1.7904(18)
S2 C20 1.6597(18)
O3 C6 1.368(2)
O3 C10 1.372(2)
O4 C6 1.205(2)
N5 C20 1.329(2)
N5 C25 1.468(2)
N5 C21 1.468(2)
C6 C7 1.420(2)
C7 C8 1.346(2)
C7 H7 0.9300
C8 C9 1.466(2)
C8 C19 1.516(2)
C9 C10 1.383(2)
C9 C18 1.460(2)
C10 C11 1.403(2)
C11 C12 1.339(3)
C11 H11 0.9300
C12 C13 1.414(3)
C12 H12 0.9300
C13 C14 1.410(3)
C13 C18 1.425(2)
C14 C15 1.346(3)
C14 H14 0.9300
C15 C16 1.379(3)
C15 H15 0.9300
C16 C17 1.361(3)
C16 H16 0.9300
C17 C18 1.407(3)
C17 H17 0.9300
C19 H19A 0.9700
C19 H19B 0.9700
C21 C22 1.501(3)
C21 H21A 0.9700
C21 H21B 0.9700
C22 C23 1.511(3)
C22 H22A 0.9700
C22 H22B 0.9700
C23 C24 1.512(3)
C23 H23A 0.9700
C23 H23B 0.9700
C24 C25 1.507(3)
C24 H24A 0.9700
C24 H24B 0.9700
C25 H25A 0.9700
C25 H25B 0.9700

loop_
_geom_hbond_atom_site_label_D
_geom_hbond_atom_site_label_H
_geom_hbond_atom_site_label_A
_geom_hbond_site_symmetry_A
_geom_hbond_distance_DH
_geom_hbond_distance_HA
_geom_hbond_distance_DA
_geom_hbond_angle_DHA
_geom_hbond_publ_flag
C11 H11 O4 2_556 0.93 2.56 3.308(2) 138 yes

loop_
_cod_related_entry_id
_cod_related_entry_database
_cod_related_entry_code
1 ChemSpider 30658087
